data_1549559
loop_
_publ_author_name
'Kita, Yuji'
'Yata, Tetsuji'
'Nishimoto, Yoshihiro'
'Chiba, Kouji'
'Yasuda, Makoto'

_publ_section_title
;
 Selective oxymetalation of terminal alkynes <i>via</i> 6-<i>endo</i>
 cyclization: mechanistic investigation and application to the efficient
 synthesis of 4-substituted isocoumarins.
;
_journal_issue 28
_journal_name_full 'Chemical science'
_journal_page_first 6041
_journal_page_last 6052
_journal_paper_doi 10.1039/c8sc01537f
_journal_volume 9
_journal_year 2018
_chemical_formula_moiety 'C10 H8 I3 In O2'
_chemical_formula_sum 'C10 H8 I3 In O2'
_chemical_formula_weight 655.71
_space_group_crystal_system triclinic
_space_group_IT_number 2
_space_group_name_Hall '-P 1'
_space_group_name_H-M_alt 'P -1'
_symmetry_space_group_name_Hall '-P 1'
_symmetry_space_group_name_H-M 'P -1'
_atom_sites_solution_hydrogens geom
_atom_sites_solution_primary direct
_atom_sites_solution_secondary difmap
_audit_update_record
;
2017-10-13 deposited with the CCDC.
2018-06-14 downloaded from the CCDC.
;
_cell_angle_alpha 71.041(7)
_cell_angle_beta 73.634(6)
_cell_angle_gamma 78.807(6)
_cell_formula_units_Z 2
_cell_length_a 7.2953(3)
_cell_length_b 10.6797(9)
_cell_length_c 10.9105(8)
_cell_measurement_reflns_used 5776
_cell_measurement_temperature 123
_cell_measurement_theta_max 74.07
_cell_measurement_theta_min 4.39
_cell_volume 766.42(10)
_computing_cell_refinement 'CrysAlisPro 1.171.39.31d (Rigaku OD, 2017)'
_computing_data_collection 'CrysAlisPro 1.171.39.31d (Rigaku OD, 2017)'
_computing_data_reduction 'CrysAlisPro 1.171.39.31d (Rigaku OD, 2017)'
_computing_molecular_graphics 'CrystalStructure 4.2.5'
_computing_publication_material 'CrystalStructure 4.2.5 (Rigaku, 2017)'
_computing_structure_refinement 'CRYSTALS (Carruthers, et al., 1999)'
_computing_structure_solution 'SIR92 (Altomare, et al., 1994)'
_diffrn_ambient_temperature 123
_diffrn_detector_area_resol_mean 5.811
_diffrn_measured_fraction_theta_full 0.989
_diffrn_measured_fraction_theta_max 0.989
_diffrn_measurement_device_type 'Rigaku XtaLAB P200'
_diffrn_measurement_method \w
_diffrn_radiation_type 'Cu K\a'
_diffrn_radiation_wavelength 1.54184
_diffrn_reflns_av_R_equivalents 0.0809
_diffrn_reflns_limit_h_max 9
_diffrn_reflns_limit_h_min -9
_diffrn_reflns_limit_k_max 13
_diffrn_reflns_limit_k_min -13
_diffrn_reflns_limit_l_max 13
_diffrn_reflns_limit_l_min -9
_diffrn_reflns_number 11941
_diffrn_reflns_theta_full 74.19
_diffrn_reflns_theta_max 74.19
_diffrn_reflns_theta_min 4.406
_diffrn_standards_number 0
_exptl_absorpt_coefficient_mu 59.645
_exptl_absorpt_correction_T_max 0.003
_exptl_absorpt_correction_T_min 0.001
_exptl_absorpt_correction_type multi-scan
_exptl_absorpt_process_details
;
CrysAlisPro 1.171.39.31d (Rigaku Oxford Diffraction, 2017)
Empirical absorption correction using spherical harmonics,
 implemented in SCALE3 ABSPACK scaling algorithm.
;
_exptl_crystal_colour metalliccolourless
_exptl_crystal_density_diffrn 2.841
_exptl_crystal_density_method 'not measured'
_exptl_crystal_description prism
_exptl_crystal_F_000 584.00
_exptl_crystal_size_max 0.100
_exptl_crystal_size_mid 0.100
_exptl_crystal_size_min 0.100
_refine_diff_density_max 2.290
_refine_diff_density_min -1.520
_refine_ls_extinction_coef 0.67(13)
_refine_ls_extinction_method 'Larson (1970) Crystallographic Computing eq. 22'
_refine_ls_goodness_of_fit_ref 1.012
_refine_ls_hydrogen_treatment constr
_refine_ls_number_parameters 154
_refine_ls_number_reflns 2743
_refine_ls_R_factor_gt 0.0491
_refine_ls_shift/su_max 0.000
_refine_ls_structure_factor_coef Fsqd
_refine_ls_weighting_details
;
    Chebychev polynomial with 3 parameters (Carruthers & Watkin, 1979)
    9471.2800    13325.8000    4355.8900
;
_refine_ls_weighting_scheme calc
_refine_ls_wR_factor_ref 0.0805
_reflns_number_gt 2743
_reflns_number_total 3090
_reflns_threshold_expression F^2^>2.0\s(F^2^)
_cod_data_source_file c8sc01537f2.cif
_cod_data_source_block xcalibur
_cod_depositor_comments 'Adding full bibliography for 1549558--1549561.cif.'
_cod_database_code 1549559

loop_
_space_group_symop_id
_space_group_symop_operation_xyz
1 +X,+Y,+Z
2 -X,-Y,-Z

loop_
_atom_site_label
_atom_site_type_symbol
_atom_site_fract_x
_atom_site_fract_y
_atom_site_fract_z
_atom_site_U_iso_or_equiv
_atom_site_adp_type
_atom_site_occupancy
_atom_site_site_symmetry_multiplicity
_atom_site_calc_flag
_atom_site_refinement_flags
I1 I 1.30215(7) -0.25896(4) 0.69165(5) 0.03073(13) Uani 1 2 d .
I2 I 0.81143(9) -0.50384(5) 0.87274(5) 0.04307(15) Uani 1 2 d .
I3 I 0.89975(7) -0.25509(6) 0.45049(5) 0.03858(14) Uani 1 2 d .
In15 In 0.92808(7) -0.27332(4) 0.69933(4) 0.02485(12) Uani 1 2 d .
O5 O 0.5785(8) 0.2766(5) 0.7924(6) 0.0353(15) Uani 1 2 d .
O6 O 0.6300(7) 0.1319(5) 0.6781(5) 0.0288(12) Uani 1 2 d .
C7 C 0.7065(10) 0.0600(7) 0.8901(8) 0.0284(18) Uani 1 2 d .
C8 C 0.7753(10) -0.0675(7) 0.8735(7) 0.0260(16) Uani 1 2 d .
C9 C 0.7060(10) 0.0052(7) 0.6585(7) 0.0255(16) Uani 1 2 d .
C10 C 0.5179(14) 0.3800(8) 0.6758(10) 0.048(3) Uani 1 2 d .
C11 C 0.6389(10) 0.1596(7) 0.7835(7) 0.0272(17) Uani 1 2 d .
C12 C 0.7784(9) -0.0939(7) 0.7504(6) 0.0222(15) Uani 1 2 d .
C13 C 0.7023(10) 0.0908(8) 1.0075(7) 0.0300(18) Uani 1 2 d .
C14 C 0.7654(11) -0.0091(8) 1.1098(7) 0.0320(19) Uani 1 2 d .
C16 C 0.8367(10) -0.1667(7) 0.9811(7) 0.0278(17) Uani 1 2 d .
C17 C 0.8313(11) -0.1376(8) 1.0958(8) 0.0309(18) Uani 1 2 d .
H1 H 0.69843 -0.01164 0.58175 0.0304 Uiso 1 2 calc R
H2 H 0.65946 0.17656 1.01478 0.0379 Uiso 1 2 calc R
H3 H 0.7625 0.00976 1.1878 0.0407 Uiso 1 2 calc R
H4 H 0.88275 -0.25185 0.97289 0.0336 Uiso 1 2 calc R
H5 H 0.87151 -0.20465 1.16526 0.0368 Uiso 1 2 calc R
H6 H 0.41278 0.35357 0.65684 0.0576 Uiso 1 2 calc R
H7 H 0.47775 0.46243 0.69827 0.0575 Uiso 1 2 calc R
H8 H 0.62354 0.39157 0.5986 0.0576 Uiso 1 2 calc R

loop_
_atom_site_aniso_label
_atom_site_aniso_U_11
_atom_site_aniso_U_22
_atom_site_aniso_U_33
_atom_site_aniso_U_12
_atom_site_aniso_U_13
_atom_site_aniso_U_23
I1 0.0292(3) 0.0308(3) 0.0328(3) 0.00165(18) -0.00930(19) -0.01112(19)
I2 0.0590(4) 0.0308(3) 0.0412(3) -0.0174(2) -0.0214(3) 0.0026(2)
I3 0.0387(3) 0.0582(3) 0.0232(2) -0.0105(2) -0.00684(19) -0.0150(2)
In15 0.0303(3) 0.0235(2) 0.0210(2) -0.00198(18) -0.00649(18) -0.00695(17)
O5 0.036(3) 0.025(3) 0.048(3) 0.002(2) -0.013(3) -0.014(2)
O6 0.030(3) 0.025(2) 0.031(3) -0.004(2) -0.006(2) -0.007(2)
C7 0.020(3) 0.030(4) 0.037(4) -0.007(3) -0.002(3) -0.013(3)
C8 0.023(3) 0.030(3) 0.024(3) -0.004(3) -0.004(3) -0.005(3)
C9 0.025(3) 0.031(3) 0.020(3) 0.010(3) -0.010(3) -0.010(3)
C10 0.054(6) 0.025(4) 0.065(6) -0.004(4) -0.027(5) -0.003(4)
C11 0.024(3) 0.028(3) 0.032(4) -0.008(3) -0.005(3) -0.010(3)
C12 0.019(3) 0.026(3) 0.020(3) -0.007(2) -0.000(2) -0.006(2)
C13 0.022(3) 0.042(4) 0.031(4) -0.011(3) 0.001(3) -0.019(3)
C14 0.029(4) 0.046(4) 0.027(3) -0.008(3) -0.003(3) -0.020(3)
C16 0.025(3) 0.030(3) 0.029(3) -0.005(3) -0.003(3) -0.011(3)
C17 0.026(3) 0.038(4) 0.028(4) -0.008(3) -0.008(3) -0.005(3)

loop_
_atom_type_symbol
_atom_type_description
_atom_type_scat_dispersion_real
_atom_type_scat_dispersion_imag
_atom_type_scat_source
C C 0.0181 0.0091
;
International Tables for Crystallography
(Vol. C, Tables 4.2.6.8 and 6.1.1.4)
;
H H 0.0000 0.0000
;
International Tables for Crystallography
(Vol. C, Table 6.1.1.4)
;
I I -0.3257 6.8362
;
International Tables for Crystallography
(Vol. C, Tables 4.2.6.8 and 6.1.1.4)
;
In In 0.0822 5.0449
;
International Tables for Crystallography
(Vol. C, Tables 4.2.6.8 and 6.1.1.4)
;
O O 0.0492 0.0322
;
International Tables for Crystallography
(Vol. C, Tables 4.2.6.8 and 6.1.1.4)
;

loop_
_geom_angle_atom_site_label_1
_geom_angle_atom_site_label_2
_geom_angle_atom_site_label_3
_geom_angle
_geom_angle_publ_flag
I1 In15 I2 110.25(2) yes
I1 In15 I3 109.05(2) yes
I1 In15 C12 102.8(2) yes
I2 In15 I3 110.30(3) yes
I2 In15 C12 115.46(15) yes
I3 In15 C12 108.60(19) yes
C10 O5 C11 118.7(7) yes
C9 O6 C11 120.9(6) yes
C8 C7 C11 117.8(8) yes
C8 C7 C13 122.2(7) yes
C11 C7 C13 120.0(7) yes
C7 C8 C12 120.1(6) yes
C7 C8 C16 117.4(8) yes
C12 C8 C16 122.5(7) yes
O6 C9 C12 122.3(7) yes
O5 C11 O6 118.2(6) yes
O5 C11 C7 120.3(8) yes
O6 C11 C7 121.3(7) yes
In15 C12 C8 123.0(4) yes
In15 C12 C9 119.2(6) yes
C8 C12 C9 117.3(7) yes
C7 C13 C14 118.4(8) yes
C13 C14 C17 120.2(8) yes
C8 C16 C17 120.6(7) yes
C14 C17 C16 121.2(7) yes
O6 C9 H1 118.980 no
C12 C9 H1 118.606 no
O5 C10 H6 110.058 no
O5 C10 H7 108.190 no
O5 C10 H8 110.237 no
H6 C10 H7 109.443 no
H6 C10 H8 109.443 no
H7 C10 H8 109.449 no
C7 C13 H2 120.381 no
C14 C13 H2 121.233 no
C13 C14 H3 119.203 no
C17 C14 H3 120.637 no
C8 C16 H4 119.249 no
C17 C16 H4 120.147 no
C14 C17 H5 119.846 no
C16 C17 H5 118.922 no

loop_
_geom_bond_atom_site_label_1
_geom_bond_atom_site_label_2
_geom_bond_distance
_geom_bond_publ_flag
I1 In15 2.7392(8) yes
I2 In15 2.6915(7) yes
I3 In15 2.7219(8) yes
In15 C12 2.171(7) yes
O5 C10 1.499(11) yes
O5 C11 1.267(9) yes
O6 C9 1.419(9) yes
O6 C11 1.298(11) yes
C7 C8 1.408(11) yes
C7 C11 1.430(10) yes
C7 C13 1.413(13) yes
C8 C12 1.453(12) yes
C8 C16 1.416(10) yes
C9 C12 1.340(9) yes
C13 C14 1.387(10) yes
C14 C17 1.405(12) yes
C16 C17 1.372(13) yes
C9 H1 0.930 no
C10 H6 0.960 no
C10 H7 0.960 no
C10 H8 0.960 no
C13 H2 0.930 no
C14 H3 0.930 no
C16 H4 0.930 no
C17 H5 0.930 no

loop_
_geom_contact_atom_site_label_1
_geom_contact_atom_site_label_2
_geom_contact_distance
_geom_contact_publ_flag
_geom_contact_site_symmetry_2
In15 C16 3.467(9) no .
O5 C8 3.593(8) no .
O5 C9 3.513(10) no .
O5 C13 2.781(9) no .
O6 C8 2.766(8) no .
O6 C10 2.610(10) no .
C7 C9 2.774(12) no .
C7 C17 2.765(10) no .
C8 C14 2.822(13) no .
C11 C12 2.803(10) no .
C13 C16 2.814(11) no .
I2 O5 3.588(7) no 1_545
O5 I2 3.588(7) no 1_565
O5 C16 3.455(8) no 2_657
O5 C17 3.335(10) no 2_657
O6 C14 3.336(8) no 2_657
O6 C17 3.571(8) no 2_657
C7 C7 3.449(9) no 2_657
C7 C13 3.399(11) no 2_657
C7 C14 3.588(12) no 2_657
C8 C13 3.386(10) no 2_657
C11 C14 3.366(11) no 2_657
C11 C17 3.335(10) no 2_657
C13 C7 3.399(11) no 2_657
C13 C8 3.386(10) no 2_657
C13 C17 3.352(10) no 2_757
C14 O6 3.336(8) no 2_657
C14 C7 3.588(12) no 2_657
C14 C11 3.366(11) no 2_657
C14 C14 3.582(10) no 2_757
C14 C16 3.495(12) no 2_757
C14 C17 3.454(10) no 2_757
C16 O5 3.455(8) no 2_657
C16 C14 3.495(12) no 2_757
C17 O5 3.335(10) no 2_657
C17 O6 3.571(8) no 2_657
C17 C11 3.335(10) no 2_657
C17 C13 3.352(10) no 2_757
C17 C14 3.454(10) no 2_757
I2 H4 3.3885 no .
I3 H1 3.2741 no .
In15 H1 3.0540 no .
In15 H4 2.9882 no .
O5 H2 2.5013 no .
O6 H6 2.5618 no .
O6 H7 3.5478 no .
O6 H8 2.6179 no .
C7 H3 3.2454 no .
C7 H4 3.2551 no .
C8 H1 3.2319 no .
C8 H2 3.3024 no .
C8 H5 3.2559 no .
C11 H1 3.1853 no .
C11 H2 2.6353 no .
C11 H6 2.6493 no .
C11 H7 3.1449 no .
C11 H8 2.6438 no .
C12 H4 2.6829 no .
C13 H5 3.2560 no .
C14 H4 3.2584 no .
C16 H3 3.2567 no .
C17 H2 3.2668 no .
H2 H3 2.3231 no .
H3 H5 2.3420 no .
H4 H5 2.2892 no .
I1 H1 3.4133 no 2_756
I1 H3 3.2362 no 2_757
I1 H7 2.9887 no 1_645
I2 H2 3.5135 no 1_545
I2 H4 3.4094 no 2_747
I2 H5 3.5661 no 2_747
I3 H3 3.5309 no 1_554
I3 H5 3.0407 no 1_554
I3 H6 3.3033 no 2_656
I3 H8 3.4635 no 2_756
O5 H5 3.3874 no 2_657
O6 H3 3.2423 no 2_657
C7 H5 3.5244 no 2_757
C8 H2 3.3518 no 2_657
C8 H3 3.3862 no 2_757
C9 H3 3.3659 no 2_657
C10 H5 3.4298 no 2_657
C10 H8 3.4637 no 2_666
C11 H5 3.5660 no 2_657
C12 H2 3.5440 no 2_657
C13 H5 3.3727 no 2_757
C16 H3 3.4078 no 2_757
C17 H2 3.5541 no 2_757
C17 H6 3.2584 no 2_657
H1 I1 3.4133 no 2_756
H1 H3 3.5877 no 2_657
H2 I2 3.5135 no 1_565
H2 C8 3.3518 no 2_657
H2 C12 3.5440 no 2_657
H2 C17 3.5541 no 2_757
H2 H5 3.4474 no 2_757
H3 I1 3.2362 no 2_757
H3 I3 3.5309 no 1_556
H3 O6 3.2423 no 2_657
H3 C8 3.3862 no 2_757
H3 C9 3.3659 no 2_657
H3 C16 3.4078 no 2_757
H3 H1 3.5877 no 2_657
H4 I2 3.4094 no 2_747
H5 I2 3.5661 no 2_747
H5 I3 3.0407 no 1_556
H5 O5 3.3874 no 2_657
H5 C7 3.5244 no 2_757
H5 C10 3.4298 no 2_657
H5 C11 3.5660 no 2_657
H5 C13 3.3727 no 2_757
H5 H2 3.4474 no 2_757
H5 H6 2.7576 no 2_657
H6 I3 3.3033 no 2_656
H6 C17 3.2584 no 2_657
H6 H5 2.7576 no 2_657
H6 H8 3.2331 no 2_666
H7 I1 2.9887 no 1_465
H7 H8 3.3299 no 2_666
H8 I3 3.4635 no 2_756
H8 C10 3.4637 no 2_666
H8 H6 3.2331 no 2_666
H8 H7 3.3299 no 2_666
H8 H8 3.2510 no 2_666

loop_
_geom_torsion_atom_site_label_1
_geom_torsion_atom_site_label_2
_geom_torsion_atom_site_label_3
_geom_torsion_atom_site_label_4
_geom_torsion
_geom_torsion_publ_flag
I1 In15 C12 C8 -60.8(4) no
I1 In15 C12 C9 110.4(4) no
I2 In15 C12 C8 59.3(5) no
I2 In15 C12 C9 -129.5(4) no
I3 In15 C12 C8 -176.2(4) no
I3 In15 C12 C9 -5.0(5) no
C10 O5 C11 O6 -5.8(10) no
C10 O5 C11 C7 177.0(6) no
C9 O6 C11 O5 176.2(5) no
C9 O6 C11 C7 -6.7(9) no
C11 O6 C9 C12 4.5(9) no
C8 C7 C11 O5 -178.8(6) no
C8 C7 C11 O6 4.1(10) no
C11 C7 C8 C12 0.8(9) no
C11 C7 C8 C16 -178.2(6) no
C8 C7 C13 C14 -1.0(10) no
C13 C7 C8 C12 -179.4(6) no
C13 C7 C8 C16 1.6(10) no
C11 C7 C13 C14 178.7(6) no
C13 C7 C11 O5 1.4(10) no
C13 C7 C11 O6 -175.7(6) no
C7 C8 C12 In15 168.4(5) no
C7 C8 C12 C9 -2.9(9) no
C7 C8 C16 C17 -1.0(10) no
C12 C8 C16 C17 -179.9(6) no
C16 C8 C12 In15 -12.6(9) no
C16 C8 C12 C9 176.1(6) no
O6 C9 C12 In15 -171.2(5) no
O6 C9 C12 C8 0.5(9) no
C7 C13 C14 C17 -0.1(10) no
C13 C14 C17 C16 0.7(11) no
C8 C16 C17 C14 -0.2(11) no
